data_1518825
loop_
_publ_author_name
'Braunschweig, Holger'
'Radacki, Krzysztof'
'Shang, Rong'

_publ_section_title
;
 Side-on coordination of boryl and borylene complexes to cationic coinage
 metal fragments
;
_journal_issue 5
_journal_name_full 'Chem. Sci.'
_journal_page_first 2989
_journal_paper_doi 10.1039/C5SC00211G
_journal_volume 6
_journal_year 2015
_chemical_formula_moiety 'C22 H28 Au B2 Mn2 O4, C24 H12 B Cl8'
_chemical_formula_sum 'C46 H40 Au B3 Cl8 Mn2 O4'
_chemical_formula_weight 1279.65
_chemical_name_systematic 08
_space_group_crystal_system monoclinic
_space_group_IT_number 14
_space_group_name_Hall '-P 2ybc'
_space_group_name_H-M_alt 'P 1 21/c 1'
_symmetry_space_group_name_Hall '-P 2ybc'
_symmetry_space_group_name_H-M 'P 1 21/c 1'
_atom_sites_solution_hydrogens geom
_atom_sites_solution_secondary iterative
_audit_creation_method SHELXL-2014/6
_audit_update_record
;
2014-11-07 deposited with the CCDC.
2015-03-09 downloaded from the CCDC.
;
_cell_angle_alpha 90
_cell_angle_beta 113.832(18)
_cell_angle_gamma 90
_cell_formula_units_Z 8
_cell_length_a 18.435(6)
_cell_length_b 33.798(15)
_cell_length_c 17.288(5)
_cell_measurement_reflns_used 9268
_cell_measurement_temperature 100(2)
_cell_measurement_theta_max 28.23
_cell_measurement_theta_min 2.36
_cell_volume 9853(6)
_computing_cell_refinement 'Saint+ ver. 8.18C (Bruker AXS)'
_computing_data_collection 'APEX2 ver. 2012.4-3 (Bruker AXS)'
_computing_data_reduction 'Saint+ ver. 8.18C (Bruker AXS)'
_computing_molecular_graphics 'ShelXLe (Huebschle et all, 2011)'
_computing_publication_material 'SHELXL-97 (Sheldrick, 2008)'
_computing_structure_refinement 'SHELXL-2014/6 (Sheldrick, 2014)'
_computing_structure_solution 'SHELXT (Sheldrick, 2012)'
_diffrn_ambient_temperature 100(2)
_diffrn_detector_area_resol_mean 8.333
_diffrn_measured_fraction_theta_full 0.975
_diffrn_measured_fraction_theta_max 0.974
_diffrn_measurement_device_type 'Bruker D8 Quest'
_diffrn_measurement_method '\f and \w scans'
_diffrn_radiation_type MoK\a
_diffrn_radiation_wavelength 0.71073
_diffrn_reflns_av_R_equivalents 0.0507
_diffrn_reflns_av_unetI/netI 0.0444
_diffrn_reflns_Laue_measured_fraction_full 0.975
_diffrn_reflns_Laue_measured_fraction_max 0.974
_diffrn_reflns_limit_h_max 22
_diffrn_reflns_limit_h_min -22
_diffrn_reflns_limit_k_max 40
_diffrn_reflns_limit_k_min -40
_diffrn_reflns_limit_l_max 20
_diffrn_reflns_limit_l_min -20
_diffrn_reflns_number 94268
_diffrn_reflns_point_group_measured_fraction_full 0.975
_diffrn_reflns_point_group_measured_fraction_max 0.974
_diffrn_reflns_theta_full 25.240
_diffrn_reflns_theta_max 25.348
_diffrn_reflns_theta_min 2.362
_exptl_absorpt_coefficient_mu 3.951
_exptl_absorpt_correction_T_max 0.5263
_exptl_absorpt_correction_T_min 0.4200
_exptl_absorpt_correction_type multi-scan
_exptl_absorpt_process_details 'Sadabs 2008/1 (Bruker 2008)'
_exptl_crystal_colour yellow
_exptl_crystal_density_diffrn 1.725
_exptl_crystal_description block
_exptl_crystal_F_000 5024
_exptl_crystal_size_max 0.279
_exptl_crystal_size_mid 0.204
_exptl_crystal_size_min 0.190
_refine_diff_density_max 3.578
_refine_diff_density_min -1.541
_refine_diff_density_rms 0.140
_refine_ls_extinction_method none
_refine_ls_goodness_of_fit_ref 1.053
_refine_ls_hydrogen_treatment constr
_refine_ls_matrix_type full
_refine_ls_number_parameters 1232
_refine_ls_number_reflns 17575
_refine_ls_number_restraints 900
_refine_ls_restrained_S_all 1.041
_refine_ls_R_factor_all 0.0626
_refine_ls_R_factor_gt 0.0462
_refine_ls_shift/su_max 0.012
_refine_ls_shift/su_mean 0.000
_refine_ls_structure_factor_coef Fsqd
_refine_ls_weighting_details 'w=1/[\s^2^(Fo^2^)+(0.0336P)^2^+66.2652P] where P=(Fo^2^+2Fc^2^)/3'
_refine_ls_weighting_scheme calc
_refine_ls_wR_factor_gt 0.0942
_refine_ls_wR_factor_ref 0.0999
_reflns_Friedel_coverage 0.000
_reflns_number_gt 14515
_reflns_number_total 17575
_reflns_threshold_expression 'I > 2\s(I)'
_cod_data_source_file c5sc00211g2.cif
_cod_data_source_block 8
_cod_depositor_comments 'Adding full bibliography for 1518822--1518832.cif.'
_cod_database_code 1518825
_shelx_space_group_comment
;
The symmetry employed for this shelxl refinement is uniquely defined
by the following loop, which should always be used as a source of
symmetry information in preference to the above space-group names.
They are only intended as comments.
;
_shelx_estimated_absorpt_t_min 0.405
_shelx_estimated_absorpt_t_max 0.521
_shelxl_version_number 2014/6

loop_
_space_group_symop_operation_xyz
'x, y, z'
'-x, y+1/2, -z+1/2'
'-x, -y, -z'
'x, -y-1/2, z-1/2'

loop_
_atom_site_label
_atom_site_type_symbol
_atom_site_fract_x
_atom_site_fract_y
_atom_site_fract_z
_atom_site_U_iso_or_equiv
_atom_site_adp_type
_atom_site_occupancy
_atom_site_site_symmetry_order
_atom_site_calc_flag
_atom_site_refinement_flags_posn
_atom_site_refinement_flags_adp
_atom_site_refinement_flags_occupancy
_atom_site_disorder_assembly
_atom_site_disorder_group
Au1_1 Au 0.23959(2) 0.36914(2) 0.89224(2) 0.01847(7) Uani 1 1 d . . . . .
Mn1_1 Mn 0.35626(5) 0.38424(3) 0.84699(5) 0.0178(2) Uani 1 1 d . . . . .
B1_1 B 0.2859(4) 0.4223(2) 0.8570(4) 0.0206(16) Uani 1 1 d . . . . .
C1_1 C 0.3993(4) 0.35303(17) 0.9409(4) 0.0230(14) Uani 1 1 d . . . . .
O1_1 O 0.4304(3) 0.33373(13) 0.9991(3) 0.0328(11) Uani 1 1 d . . . . .
C2_1 C 0.4214(4) 0.42339(19) 0.9056(4) 0.0235(14) Uani 1 1 d . . . . .
O2_1 O 0.4648(3) 0.44765(13) 0.9417(3) 0.0298(11) Uani 1 1 d . . . . .
Mn2_1 Mn 0.12079(6) 0.33190(3) 0.90634(7) 0.0330(3) Uani 1 1 d . . . . .
C3_1 C 0.0774(4) 0.3591(2) 0.8077(5) 0.0313(16) Uani 1 1 d . . . . .
O3_1 O 0.0448(3) 0.37570(17) 0.7462(3) 0.0462(14) Uani 1 1 d . . . . .
C4_1 C 0.0609(5) 0.3614(3) 0.9443(5) 0.043(2) Uani 1 1 d . . . . .
O4_1 O 0.0209(4) 0.3798(2) 0.9680(4) 0.0653(19) Uani 1 1 d . . . . .
B2_1 B 0.1986(5) 0.3615(2) 0.9931(5) 0.0278(18) Uani 1 1 d . . . . .
C1_2 C 0.2890(4) 0.3871(2) 0.7145(4) 0.0326(17) Uani 1 1 d . . . . .
H1_2 H 0.2404 0.4011 0.6894 0.039 Uiso 1 1 calc R U . . .
C2_2 C 0.3653(4) 0.4027(2) 0.7341(4) 0.0308(16) Uani 1 1 d . . . . .
H2_2 H 0.3771 0.4292 0.7244 0.037 Uiso 1 1 calc R U . . .
C3_2 C 0.4210(4) 0.3722(2) 0.7709(4) 0.0357(18) Uani 1 1 d . . . . .
H3_2 H 0.4770 0.3744 0.7907 0.043 Uiso 1 1 calc R U . . .
C4_2 C 0.3783(5) 0.3378(2) 0.7728(4) 0.0353(17) Uani 1 1 d . . . . .
H4_2 H 0.4006 0.3126 0.7936 0.042 Uiso 1 1 calc R U . . .
C5_2 C 0.2976(4) 0.3471(2) 0.7388(4) 0.0326(17) Uani 1 1 d . . . . .
H5_2 H 0.2557 0.3294 0.7330 0.039 Uiso 1 1 calc R U . . .
C1_3 C 0.2483(4) 0.46391(18) 0.8503(4) 0.0249(14) Uani 1 1 d . . . . .
C2_3 C 0.2923(4) 0.48459(19) 0.9370(4) 0.0326(17) Uani 1 1 d . . . . .
H2A_3 H 0.2847 0.4693 0.9813 0.049 Uiso 1 1 calc R U . . .
H2B_3 H 0.3490 0.4862 0.9495 0.049 Uiso 1 1 calc R U . . .
H2C_3 H 0.2709 0.5113 0.9348 0.049 Uiso 1 1 calc R U . . .
C3_3 C 0.2605(4) 0.48810(19) 0.7809(4) 0.0317(16) Uani 1 1 d . . . . .
H3A_3 H 0.3172 0.4896 0.7934 0.048 Uiso 1 1 calc R U . . .
H3B_3 H 0.2326 0.4752 0.7260 0.048 Uiso 1 1 calc R U . . .
H3C_3 H 0.2394 0.5149 0.7791 0.048 Uiso 1 1 calc R U . . .
C4_3 C 0.1590(4) 0.4616(2) 0.8303(5) 0.0358(18) Uani 1 1 d . . . . .
H4A_3 H 0.1510 0.4463 0.8743 0.054 Uiso 1 1 calc R U . . .
H4B_3 H 0.1380 0.4884 0.8284 0.054 Uiso 1 1 calc R U . . .
H4C_3 H 0.1311 0.4488 0.7753 0.054 Uiso 1 1 calc R U . . .
C1_4 C 0.1842(5) 0.2818(5) 0.9756(6) 0.0499(14) Uani 0.572(10) 1 d G U P A 1
H1_4 H 0.2359 0.2827 1.0196 0.060 Uiso 0.572(10) 1 calc R U P A 1
C2_4 C 0.1117(7) 0.2852(4) 0.9857(6) 0.0501(15) Uani 0.572(10) 1 d G U P A 1
H2_4 H 0.1064 0.2888 1.0377 0.060 Uiso 0.572(10) 1 calc R U P A 1
C3_4 C 0.0486(4) 0.2822(4) 0.9045(8) 0.0499(15) Uani 0.572(10) 1 d G U P A 1
H3_4 H -0.0064 0.2835 0.8926 0.060 Uiso 0.572(10) 1 calc R U P A 1
C4_4 C 0.0820(6) 0.2770(4) 0.8442(5) 0.0491(14) Uani 0.572(10) 1 d G U P A 1
H4_4 H 0.0533 0.2742 0.7848 0.059 Uiso 0.572(10) 1 calc R U P A 1
C5_4 C 0.1658(6) 0.2767(4) 0.8881(7) 0.0495(14) Uani 0.572(10) 1 d G U P A 1
H5_4 H 0.2030 0.2737 0.8634 0.059 Uiso 0.572(10) 1 calc R U P A 1
C1_104 C 0.0509(6) 0.2786(5) 0.8546(9) 0.0502(15) Uani 0.428(10) 1 d G U P A 2
H1_104 H -0.0046 0.2784 0.8210 0.060 Uiso 0.428(10) 1 calc R U P A 2
C2_104 C 0.1115(9) 0.2795(5) 0.8237(7) 0.0501(15) Uani 0.428(10) 1 d G U P A 2
H2_104 H 0.1038 0.2800 0.7660 0.060 Uiso 0.428(10) 1 calc R U P A 2
C3_104 C 0.1858(7) 0.2795(6) 0.8944(10) 0.0499(14) Uani 0.428(10) 1 d G U P A 2
H3_104 H 0.2365 0.2800 0.8922 0.060 Uiso 0.428(10) 1 calc R U P A 2
C4_104 C 0.1711(8) 0.2787(6) 0.9689(7) 0.0499(14) Uani 0.428(10) 1 d G U P A 2
H4_104 H 0.2102 0.2785 1.0253 0.060 Uiso 0.428(10) 1 calc R U P A 2
C5_104 C 0.0877(8) 0.2781(5) 0.9443(9) 0.0498(14) Uani 0.428(10) 1 d G U P A 2
H5_104 H 0.0612 0.2775 0.9813 0.060 Uiso 0.428(10) 1 calc R U P A 2
C1_5 C 0.2414(4) 0.3788(2) 1.0825(4) 0.0319(16) Uani 1 1 d . . . . .
C2_5 C 0.2066(5) 0.4199(2) 1.0862(4) 0.0369(18) Uani 1 1 d . . . . .
H2A_5 H 0.1493 0.4175 1.0697 0.055 Uiso 1 1 calc R U . . .
H2B_5 H 0.2316 0.4303 1.1439 0.055 Uiso 1 1 calc R U . . .
H2C_5 H 0.2167 0.4379 1.0473 0.055 Uiso 1 1 calc R U . . .
C3_5 C 0.2259(6) 0.3511(2) 1.1454(5) 0.055(2) Uani 1 1 d . . . . .
H3A_5 H 0.1687 0.3487 1.1293 0.082 Uiso 1 1 calc R U . . .
H3B_5 H 0.2482 0.3249 1.1442 0.082 Uiso 1 1 calc R U . . .
H3C_5 H 0.2510 0.3621 1.2026 0.082 Uiso 1 1 calc R U . . .
C4_5 C 0.3310(5) 0.3823(3) 1.1082(5) 0.049(2) Uani 1 1 d . . . . .
H4A_5 H 0.3560 0.3934 1.1654 0.073 Uiso 1 1 calc R U . . .
H4B_5 H 0.3532 0.3560 1.1073 0.073 Uiso 1 1 calc R U . . .
H4C_5 H 0.3412 0.3997 1.0684 0.073 Uiso 1 1 calc R U . . .
Mn1_6 Mn 0.75632(6) 0.40931(3) 0.46459(6) 0.0234(2) Uani 1 1 d . . . . .
C1_6 C 0.6484(4) 0.41065(18) 0.4168(4) 0.0248(15) Uani 1 1 d . . . . .
O1_6 O 0.5807(3) 0.41200(14) 0.3851(3) 0.0357(12) Uani 1 1 d . . . . .
C2_6 C 0.7596(4) 0.4619(2) 0.4602(4) 0.0339(17) Uani 1 1 d . . . . .
O2_6 O 0.7653(4) 0.49559(16) 0.4555(4) 0.0515(15) Uani 1 1 d . . . . .
C1_7 C 0.8646(7) 0.3765(4) 0.4953(7) 0.0341(14) Uani 0.707(9) 1 d . U P B 1
H1_7 H 0.9057 0.3751 0.5505 0.041 Uiso 0.707(9) 1 calc R U P B 1
C2_7 C 0.8009(7) 0.3492(3) 0.4603(7) 0.0334(14) Uani 0.707(9) 1 d . U P B 1
H2_7 H 0.7919 0.3266 0.4881 0.040 Uiso 0.707(9) 1 calc R U P B 1
C3_7 C 0.7535(8) 0.3614(4) 0.3774(7) 0.0349(14) Uani 0.707(9) 1 d . U P B 1
H3_7 H 0.7075 0.3481 0.3394 0.042 Uiso 0.707(9) 1 calc R U P B 1
C4_7 C 0.7845(7) 0.3958(4) 0.3601(8) 0.0354(14) Uani 0.707(9) 1 d . U P B 1
H4_7 H 0.7631 0.4105 0.3089 0.043 Uiso 0.707(9) 1 calc R U P B 1
C5_7 C 0.8574(7) 0.4057(3) 0.4359(8) 0.0353(14) Uani 0.707(9) 1 d . U P B 1
H5_7 H 0.8919 0.4275 0.4424 0.042 Uiso 0.707(9) 1 calc R U P B 1
C1_107 C 0.7595(17) 0.3875(9) 0.3490(19) 0.0353(15) Uani 0.293(9) 1 d . U P B 2
H1_107 H 0.7187 0.3897 0.2937 0.042 Uiso 0.293(9) 1 calc R U P B 2
C2_107 C 0.8211(16) 0.4169(8) 0.3885(16) 0.0349(15) Uani 0.293(9) 1 d . U P B 2
H2_107 H 0.8280 0.4415 0.3657 0.042 Uiso 0.293(9) 1 calc R U P B 2
C3_107 C 0.8703(17) 0.4000(9) 0.4713(18) 0.0351(15) Uani 0.293(9) 1 d . U P B 2
H3_107 H 0.9165 0.4117 0.5128 0.042 Uiso 0.293(9) 1 calc R U P B 2
C4_107 C 0.8386(18) 0.3650(9) 0.4784(18) 0.0348(14) Uani 0.293(9) 1 d . U P B 2
H4_107 H 0.8584 0.3478 0.5258 0.042 Uiso 0.293(9) 1 calc R U P B 2
C5_107 C 0.7679(19) 0.3581(10) 0.3997(18) 0.0348(14) Uani 0.293(9) 1 d . U P B 2
H5_107 H 0.7340 0.3357 0.3881 0.042 Uiso 0.293(9) 1 calc R U P B 2
B1_8 B 0.7927(4) 0.4254(2) 0.5782(5) 0.0221(16) Uani 1 1 d . . . . .
C1_8 C 0.8403(4) 0.44940(18) 0.6598(4) 0.0246(14) Uani 1 1 d . . . . .
C2_8 C 0.9161(4) 0.4662(2) 0.6551(5) 0.0393(19) Uani 1 1 d . . . . .
H2A_8 H 0.9489 0.4443 0.6501 0.059 Uiso 1 1 calc R U . . .
H2B_8 H 0.9016 0.4835 0.6056 0.059 Uiso 1 1 calc R U . . .
H2C_8 H 0.9459 0.4813 0.7064 0.059 Uiso 1 1 calc R U . . .
C3_8 C 0.7879(4) 0.4832(2) 0.6676(4) 0.0352(17) Uani 1 1 d . . . . .
H3A_8 H 0.7399 0.4721 0.6705 0.053 Uiso 1 1 calc R U . . .
H3B_8 H 0.8172 0.4984 0.7190 0.053 Uiso 1 1 calc R U . . .
H3C_8 H 0.7729 0.5005 0.6182 0.053 Uiso 1 1 calc R U . . .
C4_8 C 0.8646(4) 0.4231(2) 0.7392(4) 0.0361(17) Uani 1 1 d . . . . .
H4A_8 H 0.8982 0.4014 0.7352 0.054 Uiso 1 1 calc R U . . .
H4B_8 H 0.8941 0.4390 0.7896 0.054 Uiso 1 1 calc R U . . .
H4C_8 H 0.8170 0.4122 0.7433 0.054 Uiso 1 1 calc R U . . .
Au1_106 Au 0.70883(4) 0.3788(1) 0.5739(1) 0.0175(1) Uani 0.894(2) 1 d . U P C 1
Mn2_106 Mn 0.60103(7) 0.35328(3) 0.62150(7) 0.028(3) Uani 0.894(2) 1 d . U P C 1
C3_106 C 0.5974(5) 0.4086(2) 0.6224(5) 0.0354(13) Uani 0.894(2) 1 d . U P C 1
O3_106 O 0.5937(4) 0.44187(18) 0.6209(4) 0.0491(15) Uani 0.894(2) 1 d . U P C 1
C4_106 C 0.6284(5) 0.3548(2) 0.7340(5) 0.0340(12) Uani 0.894(2) 1 d . U P C 1
O4_106 O 0.6475(4) 0.35197(18) 0.8062(4) 0.0548(15) Uani 0.894(2) 1 d . U P C 1
C1_109 C 0.5654(3) 0.30057(15) 0.5564(4) 0.0433(12) Uani 0.894(2) 1 d G U P C 1
H1_109 H 0.6010 0.2800 0.5576 0.052 Uiso 0.894(2) 1 calc R U P C 1
C2_109 C 0.5294(4) 0.30564(17) 0.6144(3) 0.0486(14) Uani 0.894(2) 1 d G U P C 1
H2_109 H 0.5366 0.2890 0.6613 0.058 Uiso 0.894(2) 1 calc R U P C 1
C3_109 C 0.4807(3) 0.33988(18) 0.5901(4) 0.0448(12) Uani 0.894(2) 1 d G U P C 1
H3_109 H 0.4496 0.3502 0.6178 0.054 Uiso 0.894(2) 1 calc R U P C 1
C4_109 C 0.4867(3) 0.35597(15) 0.5170(4) 0.0420(13) Uani 0.894(2) 1 d G U P C 1
H4_109 H 0.4602 0.3790 0.4873 0.050 Uiso 0.894(2) 1 calc R U P C 1
C5_109 C 0.5390(3) 0.33168(17) 0.4962(3) 0.0405(12) Uani 0.894(2) 1 d G U P C 1
H5_109 H 0.5538 0.3356 0.4501 0.049 Uiso 0.894(2) 1 calc R U P C 1
B1_110 B 0.7060(4) 0.3322(2) 0.6603(4) 0.0320(11) Uani 0.894(2) 1 d D U P C 1
C1_110 C 0.7753(4) 0.3041(2) 0.7113(5) 0.0342(11) Uani 0.894(2) 1 d D U P C 1
C2_110 C 0.7374(5) 0.2636(2) 0.7215(5) 0.0451(16) Uani 0.894(2) 1 d D U P C 1
H2A_110 H 0.7018 0.2683 0.7500 0.068 Uiso 0.894(2) 1 calc R U P C 1
H2B_110 H 0.7073 0.2521 0.6656 0.068 Uiso 0.894(2) 1 calc R U P C 1
H2C_110 H 0.7795 0.2453 0.7553 0.068 Uiso 0.894(2) 1 calc R U P C 1
C3_110 C 0.8298(4) 0.2979(3) 0.6679(5) 0.0450(17) Uani 0.894(2) 1 d D U P C 1
H3A_110 H 0.8001 0.2866 0.6117 0.067 Uiso 0.894(2) 1 calc R U P C 1
H3B_110 H 0.8529 0.3232 0.6623 0.067 Uiso 0.894(2) 1 calc R U P C 1
H3C_110 H 0.8723 0.2796 0.7013 0.067 Uiso 0.894(2) 1 calc R U P C 1
C4_110 C 0.8220(5) 0.3218(2) 0.7996(4) 0.0407(18) Uani 0.894(2) 1 d D U P C 1
H4A_110 H 0.7863 0.3260 0.8281 0.061 Uiso 0.894(2) 1 calc R U P C 1
H4B_110 H 0.8645 0.3036 0.8329 0.061 Uiso 0.894(2) 1 calc R U P C 1
H4C_110 H 0.8452 0.3472 0.7939 0.061 Uiso 0.894(2) 1 calc R U P C 1
Au1_206 Au 0.7283(4) 0.36954(18) 0.5787(5) 0.023(1) Uani 0.106(2) 1 d G U P C 2
Mn2_206 Mn 0.7128(5) 0.3155(2) 0.6796(5) 0.0371(7) Uiso 0.106(2) 1 d G U P C 2
C3_206 C 0.7783(7) 0.3530(3) 0.7495(4) 0.0371(7) Uiso 0.106(2) 1 d G U P C 2
O3_206 O 0.8191(10) 0.3750(5) 0.7971(5) 0.0371(7) Uiso 0.106(2) 1 d G U P C 2
C4_206 C 0.6412(8) 0.3274(4) 0.7223(8) 0.0371(7) Uiso 0.106(2) 1 d G U P C 2
O4_206 O 0.5974(10) 0.3337(5) 0.7521(11) 0.0371(7) Uiso 0.106(2) 1 d G U P C 2
C1_209 C 0.7016(10) 0.26570(18) 0.6014(9) 0.0371(7) Uiso 0.106(2) 1 d G U P C 2
H1_209 H 0.6683 0.2654 0.5427 0.045 Uiso 0.106(2) 1 calc R U P C 2
C2_209 C 0.6791(10) 0.2550(3) 0.6680(9) 0.0371(7) Uiso 0.106(2) 1 d G U P C 2
H2_209 H 0.6283 0.2460 0.6619 0.045 Uiso 0.106(2) 1 calc R U P C 2
C3_209 C 0.7454(10) 0.2602(3) 0.7444(9) 0.0371(7) Uiso 0.106(2) 1 d G U P C 2
H3_209 H 0.7472 0.2557 0.7994 0.045 Uiso 0.106(2) 1 calc R U P C 2
C4_209 C 0.8093(8) 0.2734(4) 0.7256(10) 0.0371(7) Uiso 0.106(2) 1 d G U P C 2
H4_209 H 0.8615 0.2789 0.7656 0.045 Uiso 0.106(2) 1 calc R U P C 2
C5_209 C 0.7820(9) 0.2768(2) 0.6376(10) 0.0371(7) Uiso 0.106(2) 1 d G U P C 2
H5_209 H 0.8125 0.2852 0.6076 0.045 Uiso 0.106(2) 1 calc R U P C 2
B1_210 B 0.6287(4) 0.3379(3) 0.5870(6) 0.0371(7) Uiso 0.106(2) 1 d G U P C 2
C1_210 C 0.5415(4) 0.3433(5) 0.5225(10) 0.0371(7) Uiso 0.106(2) 1 d G U P C 2
C2_210 C 0.5037(5) 0.3753(6) 0.5589(14) 0.0371(7) Uiso 0.106(2) 1 d G U P C 2
H2A_210 H 0.5325 0.4003 0.5648 0.056 Uiso 0.106(2) 1 calc R U P C 2
H2B_210 H 0.4481 0.3791 0.5204 0.056 Uiso 0.106(2) 1 calc R U P C 2
H2C_210 H 0.5069 0.3668 0.6143 0.056 Uiso 0.106(2) 1 calc R U P C 2
C3_210 C 0.4957(7) 0.3040(7) 0.5134(12) 0.0371(7) Uiso 0.106(2) 1 d G U P C 2
H3A_210 H 0.5193 0.2836 0.4905 0.056 Uiso 0.106(2) 1 calc R U P C 2
H3B_210 H 0.4989 0.2957 0.5689 0.056 Uiso 0.106(2) 1 calc R U P C 2
H3C_210 H 0.4401 0.3079 0.4750 0.056 Uiso 0.106(2) 1 calc R U P C 2
C4_210 C 0.5359(6) 0.3565(6) 0.4344(8) 0.0371(7) Uiso 0.106(2) 1 d G U P C 2
H4A_210 H 0.5648 0.3814 0.4399 0.056 Uiso 0.106(2) 1 calc R U P C 2
H4B_210 H 0.5592 0.3360 0.4112 0.056 Uiso 0.106(2) 1 calc R U P C 2
H4C_210 H 0.4801 0.3603 0.3963 0.056 Uiso 0.106(2) 1 calc R U P C 2
B1 B 0.2180(4) 0.37090(19) 0.4208(4) 0.0170(14) Uani 1 1 d . . . . .
C1_11 C 0.1688(3) 0.37557(16) 0.4808(3) 0.0157(12) Uani 1 1 d . . . . .
C2_11 C 0.1405(4) 0.34322(17) 0.5104(4) 0.0200(14) Uani 1 1 d . . . . .
H2_11 H 0.1530 0.3173 0.4985 0.024 Uiso 1 1 calc R U . . .
C3_11 C 0.0952(4) 0.34762(19) 0.5563(4) 0.0240(14) Uani 1 1 d . . . . .
C4_11 C 0.0736(4) 0.38475(19) 0.5738(4) 0.0236(14) Uani 1 1 d . . . . .
H4_11 H 0.0425 0.3878 0.6058 0.028 Uiso 1 1 calc R U . . .
C5_11 C 0.0988(3) 0.41673(18) 0.5429(4) 0.0208(14) Uani 1 1 d . . . . .
C6_11 C 0.1457(3) 0.41299(17) 0.4981(3) 0.0156(13) Uani 1 1 d . . . . .
H6_11 H 0.1627 0.4361 0.4787 0.019 Uiso 1 1 calc R U . . .
Cl7_11 Cl 0.06279(12) 0.30585(5) 0.59299(12) 0.0413(5) Uani 1 1 d . . . . .
Cl8_11 Cl 0.07055(10) 0.46389(5) 0.56215(10) 0.0313(4) Uani 1 1 d . . . . .
C1_12 C 0.2708(3) 0.33019(17) 0.4391(4) 0.0185(13) Uani 1 1 d . . . . .
C2_12 C 0.2898(3) 0.31500(18) 0.3750(4) 0.0205(13) Uani 1 1 d . . . . .
H2_12 H 0.2688 0.3273 0.3210 0.025 Uiso 1 1 calc R U . . .
C3_12 C 0.3384(4) 0.28242(19) 0.3877(4) 0.0259(15) Uani 1 1 d . . . . .
C4_12 C 0.3689(4) 0.2624(2) 0.4634(5) 0.0340(17) Uani 1 1 d . . . . .
H4_12 H 0.4020 0.2398 0.4717 0.041 Uiso 1 1 calc R U . . .
C5_12 C 0.3487(4) 0.2770(2) 0.5268(4) 0.0338(17) Uani 1 1 d . . . . .
C6_12 C 0.3022(4) 0.31021(19) 0.5165(4) 0.0256(15) Uani 1 1 d . . . . .
H6_12 H 0.2913 0.3196 0.5626 0.031 Uiso 1 1 calc R U . . .
Cl7_12 Cl 0.35577(12) 0.26463(6) 0.30189(11) 0.0453(5) Uani 1 1 d . . . . .
Cl8_12 Cl 0.38240(13) 0.25121(6) 0.62226(12) 0.0513(6) Uani 1 1 d . . . . .
C1_13 C 0.1485(3) 0.37083(16) 0.3242(3) 0.0135(12) Uani 1 1 d . U . . .
C2_13 C 0.1113(3) 0.33547(17) 0.2845(4) 0.0179(13) Uani 1 1 d . . . . .
H2_13 H 0.1278 0.3109 0.3130 0.021 Uiso 1 1 calc R U . . .
C3_13 C 0.0509(3) 0.33628(17) 0.2043(4) 0.0174(13) Uani 1 1 d . . . . .
C4_13 C 0.0232(3) 0.37087(18) 0.1602(4) 0.0200(13) Uani 1 1 d . . . . .
H4_13 H -0.0183 0.3709 0.1051 0.024 Uiso 1 1 calc R U . . .
C5_13 C 0.0586(4) 0.40556(17) 0.2001(3) 0.0173(13) Uani 1 1 d . . . . .
C6_13 C 0.1194(3) 0.40589(17) 0.2800(4) 0.0170(13) Uani 1 1 d . . . . .
H6_13 H 0.1418 0.4304 0.3051 0.020 Uiso 1 1 calc R U . . .
Cl7_13 Cl 0.00887(10) 0.29151(5) 0.15527(10) 0.0294(4) Uani 1 1 d . . . . .
Cl8_13 Cl 0.02520(9) 0.45025(5) 0.14651(9) 0.0260(4) Uani 1 1 d . . . . .
C1_14 C 0.2823(3) 0.40662(17) 0.4334(4) 0.0181(13) Uani 1 1 d . . . . .
C2_14 C 0.3052(4) 0.41651(18) 0.3677(4) 0.0233(14) Uani 1 1 d . . . . .
H2_14 H 0.2805 0.4036 0.3146 0.028 Uiso 1 1 calc R U . . .
C3_14 C 0.3628(4) 0.44448(19) 0.3785(4) 0.0264(15) Uani 1 1 d . . . . .
C4_14 C 0.3994(4) 0.4642(2) 0.4530(4) 0.0337(18) Uani 1 1 d . . . . .
H4_14 H 0.4385 0.4838 0.4598 0.040 Uiso 1 1 calc R U . . .
C5_14 C 0.3776(4) 0.4548(2) 0.5185(4) 0.0320(17) Uani 1 1 d . . . . .
C6_14 C 0.3204(4) 0.42623(18) 0.5098(4) 0.0258(15) Uani 1 1 d . . . . .
H6_14 H 0.3073 0.4201 0.5563 0.031 Uiso 1 1 calc R U . . .
Cl7_14 Cl 0.38864(11) 0.45615(6) 0.29396(12) 0.0398(4) Uani 1 1 d . . . . .
Cl8_14 Cl 0.42262(11) 0.48043(5) 0.61355(11) 0.0449(5) Uani 1 1 d . . . . .
B2 B 0.7349(4) 0.37198(18) 0.0798(4) 0.0156(14) Uani 1 1 d . . . . .
C1_15 C 0.7306(3) 0.40570(16) 0.0099(3) 0.0160(13) Uani 1 1 d . . . . .
C2_15 C 0.6569(4) 0.41640(16) -0.0535(3) 0.0156(12) Uani 1 1 d . . . . .
H2_15 H 0.6095 0.4055 -0.0532 0.019 Uiso 1 1 calc R U . . .
C3_15 C 0.6529(4) 0.44274(17) -0.1163(3) 0.0184(13) Uani 1 1 d . . . . .
C4_15 C 0.7184(4) 0.46030(17) -0.1205(3) 0.0186(13) Uani 1 1 d . . . . .
H4_15 H 0.7140 0.4785 -0.1640 0.022 Uiso 1 1 calc R U . . .
C5_15 C 0.7911(4) 0.45000(18) -0.0583(4) 0.0210(14) Uani 1 1 d . . . . .
C6_15 C 0.7981(4) 0.42283(17) 0.0053(4) 0.0185(13) Uani 1 1 d . . . . .
H6_15 H 0.8492 0.4159 0.0460 0.022 Uiso 1 1 calc R U . . .
Cl7_15 Cl 0.55982(9) 0.45418(5) -0.19588(9) 0.0292(4) Uani 1 1 d . . . . .
Cl8_15 Cl 0.87545(10) 0.47267(5) -0.05924(10) 0.0333(4) Uani 1 1 d . . . . .
C1_16 C 0.7242(4) 0.33001(16) 0.0288(3) 0.0176(13) Uani 1 1 d . . . . .
C2_16 C 0.6493(4) 0.31397(17) -0.0181(4) 0.0228(14) Uani 1 1 d . . . . .
H2_16 H 0.6039 0.3265 -0.0165 0.027 Uiso 1 1 calc R U . . .
C3_16 C 0.6396(4) 0.28026(18) -0.0667(4) 0.0233(14) Uani 1 1 d . . . . .
C4_16 C 0.7028(4) 0.26027(18) -0.0712(4) 0.0247(15) Uani 1 1 d . . . . .
H4_16 H 0.6956 0.2370 -0.1042 0.030 Uiso 1 1 calc R U . . .
C5_16 C 0.7774(4) 0.27586(18) -0.0253(4) 0.0250(15) Uani 1 1 d . . . . .
C6_16 C 0.7887(4) 0.30978(17) 0.0228(4) 0.0212(14) Uani 1 1 d . . . . .
H6_16 H 0.8409 0.3197 0.0524 0.025 Uiso 1 1 calc R U . . .
Cl7_16 Cl 0.54357(10) 0.26231(5) -0.12482(11) 0.0356(4) Uani 1 1 d . . . . .
Cl8_16 Cl 0.85895(10) 0.25083(5) -0.02845(10) 0.0321(4) Uani 1 1 d . . . . .
C1_17 C 0.8169(3) 0.37363(16) 0.1661(3) 0.0144(12) Uani 1 1 d . . . . .
C2_17 C 0.8538(3) 0.40909(16) 0.2015(3) 0.0136(12) Uani 1 1 d . . . . .
H2_17 H 0.8340 0.4331 0.1720 0.016 Uiso 1 1 calc R U . . .
C3_17 C 0.9184(3) 0.41029(16) 0.2784(3) 0.0145(12) Uani 1 1 d . . . . .
C4_17 C 0.9501(3) 0.37654(16) 0.3247(3) 0.0162(12) Uani 1 1 d . . . . .
H4_17 H 0.9949 0.3774 0.3773 0.019 Uiso 1 1 calc R U . . .
C5_17 C 0.9133(3) 0.34163(16) 0.2903(4) 0.0167(13) Uani 1 1 d . . . . .
C6_17 C 0.8491(3) 0.33944(16) 0.2136(3) 0.0164(13) Uani 1 1 d . . . . .
H6_17 H 0.8262 0.3144 0.1926 0.020 Uiso 1 1 calc R U . . .
Cl7_17 Cl 0.95979(9) 0.45582(4) 0.32156(9) 0.0205(3) Uani 1 1 d . . . . .
Cl8_17 Cl 0.95013(9) 0.29803(4) 0.34805(10) 0.0282(4) Uani 1 1 d . . . . .
C1_18 C 0.6642(3) 0.37720(16) 0.1146(3) 0.0164(13) Uani 1 1 d . . . . .
C2_18 C 0.6271(3) 0.41322(17) 0.1164(3) 0.0184(13) Uani 1 1 d . . . . .
H2_18 H 0.6394 0.4360 0.0918 0.022 Uiso 1 1 calc R U . . .
C3_18 C 0.5733(4) 0.41655(17) 0.1527(4) 0.0199(14) Uani 1 1 d . . . . .
C4_18 C 0.5513(4) 0.38484(18) 0.1882(4) 0.0219(14) Uani 1 1 d . . . . .
H4_18 H 0.5132 0.3873 0.2119 0.026 Uiso 1 1 calc R U . . .
C5_18 C 0.5878(4) 0.34905(18) 0.1873(4) 0.0225(14) Uani 1 1 d . . . . .
C6_18 C 0.6422(3) 0.34511(17) 0.1524(4) 0.0194(14) Uani 1 1 d . . . . .
H6_18 H 0.6658 0.3200 0.1538 0.023 Uiso 1 1 calc R U . . .
Cl7_18 Cl 0.52911(11) 0.46220(5) 0.15368(11) 0.0339(4) Uani 1 1 d . . . . .
Cl8_18 Cl 0.56457(11) 0.30813(5) 0.23596(11) 0.0362(4) Uani 1 1 d . . . . .

loop_
_atom_site_aniso_label
_atom_site_aniso_U_11
_atom_site_aniso_U_22
_atom_site_aniso_U_33
_atom_site_aniso_U_23
_atom_site_aniso_U_13
_atom_site_aniso_U_12
Au1_1 0.01929(13) 0.01573(12) 0.02129(12) 0.00070(9) 0.00915(10) -0.00195(9)
Mn1_1 0.0157(5) 0.0171(5) 0.0190(4) -0.0002(3) 0.0054(4) -0.0019(4)
B1_1 0.024(4) 0.024(4) 0.015(3) -0.001(3) 0.009(3) -0.010(3)
C1_1 0.019(3) 0.015(3) 0.034(4) -0.001(3) 0.010(3) -0.001(3)
O1_1 0.034(3) 0.024(2) 0.035(3) 0.006(2) 0.008(2) 0.003(2)
C2_1 0.025(4) 0.027(3) 0.020(3) 0.003(3) 0.010(3) 0.005(3)
O2_1 0.026(3) 0.027(2) 0.028(2) -0.004(2) 0.003(2) -0.010(2)
Mn2_1 0.0241(6) 0.0267(6) 0.0471(6) 0.0057(5) 0.0133(5) -0.0074(4)
C3_1 0.017(3) 0.045(4) 0.036(4) -0.011(3) 0.014(3) -0.005(3)
O3_1 0.041(3) 0.067(4) 0.029(3) -0.002(3) 0.012(3) 0.005(3)
C4_1 0.025(4) 0.067(6) 0.037(4) 0.010(4) 0.012(4) 0.000(4)
O4_1 0.038(3) 0.118(6) 0.049(4) 0.003(4) 0.027(3) 0.016(4)
B2_1 0.023(4) 0.026(4) 0.038(4) 0.015(3) 0.016(4) 0.002(3)
C1_2 0.029(4) 0.046(4) 0.018(3) -0.002(3) 0.003(3) 0.002(3)
C2_2 0.039(4) 0.038(4) 0.020(3) -0.003(3) 0.017(3) -0.013(3)
C3_2 0.027(4) 0.054(5) 0.033(4) -0.012(3) 0.019(3) -0.005(4)
C4_2 0.045(5) 0.027(4) 0.039(4) -0.007(3) 0.022(4) 0.006(3)
C5_2 0.036(4) 0.035(4) 0.029(4) -0.015(3) 0.016(3) -0.017(3)
C1_3 0.028(4) 0.020(3) 0.033(4) 0.007(3) 0.019(3) 0.001(3)
C2_3 0.047(5) 0.020(3) 0.038(4) -0.001(3) 0.023(4) -0.001(3)
C3_3 0.039(4) 0.022(3) 0.036(4) 0.012(3) 0.017(3) 0.005(3)
C4_3 0.031(4) 0.022(4) 0.058(5) 0.014(3) 0.022(4) 0.005(3)
C1_4 0.0503(18) 0.0455(18) 0.0522(18) 0.0013(15) 0.0188(14) -0.0012(15)
C2_4 0.0510(19) 0.047(2) 0.0519(18) 0.0013(16) 0.0197(14) -0.0020(16)
C3_4 0.0499(19) 0.047(2) 0.0523(19) 0.0001(16) 0.0201(14) -0.0027(16)
C4_4 0.0491(18) 0.0461(18) 0.0517(17) -0.0008(14) 0.0199(13) -0.0015(14)
C5_4 0.0496(18) 0.0455(18) 0.0521(17) -0.0001(14) 0.0192(13) -0.0012(14)
C1_104 0.0504(18) 0.0467(19) 0.0518(18) 0.0004(15) 0.0189(14) -0.0029(15)
C2_104 0.051(2) 0.046(2) 0.0516(18) -0.0001(16) 0.0191(14) -0.0018(16)
C3_104 0.0503(18) 0.0457(19) 0.0520(18) -0.0002(15) 0.0190(13) -0.0010(15)
C4_104 0.0502(18) 0.0457(19) 0.0519(18) 0.0011(15) 0.0188(14) -0.0011(15)
C5_104 0.0503(18) 0.0462(18) 0.0513(18) 0.0011(14) 0.0188(13) -0.0024(14)
C1_5 0.035(4) 0.039(4) 0.029(4) 0.009(3) 0.021(3) 0.009(3)
C2_5 0.042(5) 0.041(4) 0.034(4) 0.003(3) 0.022(4) 0.002(4)
C3_5 0.092(7) 0.045(5) 0.042(5) 0.018(4) 0.043(5) 0.023(5)
C4_5 0.034(4) 0.078(6) 0.030(4) -0.015(4) 0.009(3) 0.005(4)
Mn1_6 0.0198(5) 0.0334(6) 0.0214(5) -0.0029(4) 0.0128(4) -0.0023(4)
C1_6 0.029(4) 0.021(3) 0.027(3) 0.000(3) 0.014(3) -0.002(3)
O1_6 0.024(3) 0.044(3) 0.036(3) 0.001(2) 0.009(2) 0.002(2)
C2_6 0.031(4) 0.047(5) 0.030(4) 0.002(3) 0.019(3) -0.009(3)
O2_6 0.066(4) 0.035(3) 0.059(4) 0.009(3) 0.030(3) -0.016(3)
C1_7 0.0334(18) 0.0363(19) 0.0349(18) -0.0026(14) 0.0161(14) 0.0013(14)
C2_7 0.0332(19) 0.0354(19) 0.0341(19) -0.0041(14) 0.0160(15) 0.0025(14)
C3_7 0.0347(18) 0.0369(18) 0.0346(18) -0.0030(14) 0.0157(14) 0.0021(13)
C4_7 0.0356(18) 0.0383(18) 0.0349(17) -0.0024(13) 0.0168(14) 0.0008(13)
C5_7 0.0348(18) 0.0380(18) 0.0357(18) -0.0018(13) 0.0167(14) 0.0010(13)
C1_107 0.0350(19) 0.0375(19) 0.0350(18) -0.0023(14) 0.0160(14) 0.0006(14)
C2_107 0.035(2) 0.0373(19) 0.035(2) -0.0018(15) 0.0164(16) 0.0006(15)
C3_107 0.0345(19) 0.0372(19) 0.0352(19) -0.0019(14) 0.0159(15) 0.0012(14)
C4_107 0.0345(18) 0.0366(18) 0.0351(18) -0.0023(13) 0.0160(14) 0.0017(14)
C5_107 0.0346(18) 0.0367(18) 0.0350(18) -0.0024(13) 0.0160(14) 0.0014(13)
B1_8 0.014(4) 0.026(4) 0.033(4) 0.003(3) 0.016(3) 0.000(3)
C1_8 0.026(4) 0.023(3) 0.029(3) -0.004(3) 0.015(3) -0.008(3)
C2_8 0.038(4) 0.040(4) 0.040(4) -0.007(3) 0.016(4) -0.022(4)
C3_8 0.034(4) 0.033(4) 0.039(4) -0.009(3) 0.016(3) -0.007(3)
C4_8 0.037(4) 0.032(4) 0.039(4) -0.001(3) 0.014(3) -0.003(3)
Au1_106 0.0151(3) 0.0185(3) 0.02085(17) -0.00070(19) 0.00937(19) -0.00120(19)
Mn2_106 0.0208(6) 0.0351(6) 0.0306(6) 0.0054(5) 0.0133(5) -0.0016(5)
C3_106 0.029(3) 0.037(2) 0.043(3) -0.003(2) 0.017(2) 0.002(2)
O3_106 0.048(4) 0.038(3) 0.075(4) -0.001(3) 0.039(3) 0.007(3)
C4_106 0.039(3) 0.033(3) 0.0354(18) 0.001(2) 0.0205(19) -0.003(2)
O4_106 0.079(4) 0.048(3) 0.039(2) -0.005(3) 0.025(3) 0.003(3)
C1_109 0.037(2) 0.038(2) 0.049(2) -0.0062(18) 0.0112(19) -0.0095(18)
C2_109 0.039(3) 0.047(3) 0.054(3) 0.003(2) 0.013(2) -0.017(2)
C3_109 0.033(2) 0.050(3) 0.051(2) -0.001(2) 0.0168(19) -0.009(2)
C4_109 0.033(2) 0.044(2) 0.044(2) -0.005(2) 0.0096(19) -0.001(2)
C5_109 0.035(2) 0.041(2) 0.0412(19) -0.0079(18) 0.0105(18) -0.0029(19)
B1_110 0.0303(16) 0.0370(19) 0.0315(19) 0.0017(17) 0.0154(16) -0.0022(16)
C1_110 0.0350(18) 0.0339(18) 0.0340(18) 0.0022(16) 0.0143(16) 0.0028(16)
C2_110 0.046(3) 0.039(3) 0.040(3) 0.008(2) 0.007(3) 0.000(2)
C3_110 0.042(4) 0.049(4) 0.044(3) 0.007(3) 0.017(3) 0.017(3)
C4_110 0.044(4) 0.036(3) 0.034(3) 0.007(3) 0.007(3) 0.002(3)
Au1_206 0.027(3) 0.018(2) 0.0303(18) -0.0043(16) 0.019(2) 0.0005(17)
B1 0.014(3) 0.017(3) 0.021(3) 0.008(3) 0.008(3) 0.004(3)
C1_11 0.015(3) 0.014(3) 0.016(3) -0.002(2) 0.004(2) -0.001(2)
C2_11 0.024(3) 0.014(3) 0.025(3) -0.002(2) 0.012(3) -0.001(2)
C3_11 0.023(4) 0.027(3) 0.026(3) -0.001(3) 0.015(3) -0.006(3)
C4_11 0.013(3) 0.040(4) 0.019(3) -0.006(3) 0.008(3) 0.002(3)
C5_11 0.013(3) 0.023(3) 0.020(3) -0.009(2) 0.000(3) 0.003(2)
C6_11 0.009(3) 0.018(3) 0.016(3) -0.002(2) 0.001(2) -0.001(2)
Cl7_11 0.0563(12) 0.0371(10) 0.0497(11) -0.0032(8) 0.0413(10) -0.0165(9)
Cl8_11 0.0293(9) 0.0321(9) 0.0310(8) -0.0093(7) 0.0104(7) 0.0123(7)
C1_12 0.016(3) 0.017(3) 0.026(3) 0.006(2) 0.012(3) 0.002(2)
C2_12 0.015(3) 0.025(3) 0.022(3) 0.005(2) 0.008(3) 0.004(3)
C3_12 0.024(4) 0.026(3) 0.030(3) 0.002(3) 0.014(3) 0.010(3)
C4_12 0.031(4) 0.029(4) 0.048(4) 0.010(3) 0.022(4) 0.020(3)
C5_12 0.039(4) 0.033(4) 0.035(4) 0.016(3) 0.019(3) 0.016(3)
C6_12 0.028(4) 0.031(4) 0.022(3) 0.010(3) 0.014(3) 0.013(3)
Cl7_12 0.0470(12) 0.0560(12) 0.0370(10) -0.0029(8) 0.0212(9) 0.0294(10)
Cl8_12 0.0586(13) 0.0540(12) 0.0460(11) 0.0338(9) 0.0261(10) 0.0294(10)
C1_13 0.011(2) 0.017(2) 0.017(2) 0.0015(18) 0.0105(18) 0.0007(18)
C2_13 0.012(3) 0.019(3) 0.027(3) 0.005(2) 0.012(3) 0.002(2)
C3_13 0.012(3) 0.019(3) 0.024(3) -0.005(2) 0.011(3) -0.001(2)
C4_13 0.009(3) 0.032(4) 0.022(3) -0.001(3) 0.010(3) 0.003(3)
C5_13 0.020(3) 0.019(3) 0.019(3) 0.006(2) 0.013(3) 0.009(2)
C6_13 0.016(3) 0.017(3) 0.021(3) 0.002(2) 0.011(3) 0.001(2)
Cl7_13 0.0241(9) 0.0244(8) 0.0344(9) -0.0082(6) 0.0062(7) -0.0015(7)
Cl8_13 0.0245(8) 0.0270(8) 0.0246(8) 0.0118(6) 0.0078(7) 0.0062(6)
C1_14 0.011(3) 0.018(3) 0.021(3) 0.008(2) 0.001(2) 0.007(2)
C2_14 0.016(3) 0.022(3) 0.033(4) 0.010(3) 0.010(3) 0.003(3)
C3_14 0.013(3) 0.029(4) 0.034(4) 0.015(3) 0.006(3) 0.001(3)
C4_14 0.019(4) 0.032(4) 0.043(4) 0.020(3) 0.004(3) -0.004(3)
C5_14 0.015(3) 0.031(4) 0.030(4) 0.007(3) -0.011(3) -0.007(3)
C6_14 0.016(3) 0.022(3) 0.032(4) 0.011(3) 0.002(3) 0.000(3)
Cl7_14 0.0288(10) 0.0490(11) 0.0446(10) 0.0167(8) 0.0178(8) -0.0083(8)
Cl8_14 0.0382(11) 0.0381(10) 0.0330(9) 0.0033(7) -0.0120(8) -0.0179(8)
B2 0.013(3) 0.009(3) 0.019(3) -0.003(2) 0.001(3) -0.002(2)
C1_15 0.017(3) 0.010(3) 0.021(3) -0.004(2) 0.008(3) 0.002(2)
C2_15 0.018(3) 0.014(3) 0.016(3) -0.002(2) 0.008(2) -0.003(2)
C3_15 0.023(3) 0.017(3) 0.013(3) -0.001(2) 0.006(3) 0.005(3)
C4_15 0.023(3) 0.022(3) 0.012(3) 0.002(2) 0.009(3) -0.002(3)
C5_15 0.023(3) 0.023(3) 0.022(3) -0.003(2) 0.014(3) -0.002(3)
C6_15 0.017(3) 0.021(3) 0.018(3) 0.000(2) 0.008(3) 0.004(3)
Cl7_15 0.0195(8) 0.0380(9) 0.0236(8) 0.0117(7) 0.0019(7) 0.0012(7)
Cl8_15 0.0244(9) 0.0495(11) 0.0276(8) 0.0109(7) 0.0122(7) -0.0070(8)
C1_16 0.021(3) 0.013(3) 0.017(3) 0.004(2) 0.006(3) 0.000(2)
C2_16 0.022(3) 0.020(3) 0.025(3) -0.002(2) 0.008(3) 0.005(3)
C3_16 0.022(3) 0.020(3) 0.024(3) -0.008(2) 0.005(3) -0.006(3)
C4_16 0.029(4) 0.017(3) 0.027(3) -0.006(2) 0.009(3) 0.003(3)
C5_16 0.029(4) 0.025(3) 0.023(3) -0.002(3) 0.012(3) 0.005(3)
C6_16 0.021(3) 0.019(3) 0.022(3) -0.001(2) 0.007(3) -0.002(3)
Cl7_16 0.0236(9) 0.0329(9) 0.0447(10) -0.0199(8) 0.0081(8) -0.0070(7)
Cl8_16 0.0273(9) 0.0323(9) 0.0378(9) -0.0108(7) 0.0141(8) 0.0075(7)
C1_17 0.012(3) 0.018(3) 0.014(3) 0.002(2) 0.006(2) 0.000(2)
C2_17 0.012(3) 0.016(3) 0.016(3) 0.005(2) 0.009(2) 0.003(2)
C3_17 0.017(3) 0.012(3) 0.020(3) -0.003(2) 0.013(3) -0.001(2)
C4_17 0.012(3) 0.023(3) 0.017(3) 0.002(2) 0.009(2) 0.002(2)
C5_17 0.018(3) 0.014(3) 0.023(3) 0.007(2) 0.013(3) 0.007(2)
C6_17 0.019(3) 0.010(3) 0.020(3) -0.001(2) 0.009(3) 0.000(2)
Cl7_17 0.0225(8) 0.0161(7) 0.0216(7) -0.0032(5) 0.0075(6) -0.0037(6)
Cl8_17 0.0256(9) 0.0193(8) 0.0324(8) 0.0113(6) 0.0043(7) 0.0042(6)
C1_18 0.016(3) 0.019(3) 0.012(3) -0.002(2) 0.003(2) -0.002(2)
C2_18 0.018(3) 0.017(3) 0.015(3) -0.002(2) 0.002(3) 0.000(2)
C3_18 0.019(3) 0.021(3) 0.021(3) -0.006(2) 0.009(3) 0.004(3)
C4_18 0.012(3) 0.031(4) 0.024(3) -0.004(3) 0.008(3) -0.003(3)
C5_18 0.018(3) 0.023(3) 0.023(3) 0.001(2) 0.006(3) -0.009(3)
C6_18 0.016(3) 0.018(3) 0.021(3) -0.001(2) 0.004(3) -0.001(2)
Cl7_18 0.0383(10) 0.0275(9) 0.0430(10) -0.0027(7) 0.0238(8) 0.0089(7)
Cl8_18 0.0350(10) 0.0333(9) 0.0461(10) 0.0107(8) 0.0225(9) -0.0068(8)

loop_
_atom_type_symbol
_atom_type_description
_atom_type_scat_dispersion_real
_atom_type_scat_dispersion_imag
_atom_type_scat_source
C C 0.0033 0.0016 'International Tables Vol C Tables 4.2.6.8 and 6.1.1.4'
H H 0.0000 0.0000 'International Tables Vol C Tables 4.2.6.8 and 6.1.1.4'
B B 0.0013 0.0007 'International Tables Vol C Tables 4.2.6.8 and 6.1.1.4'
O O 0.0106 0.0060 'International Tables Vol C Tables 4.2.6.8 and 6.1.1.4'
Cl Cl 0.1484 0.1585 'International Tables Vol C Tables 4.2.6.8 and 6.1.1.4'
Mn Mn 0.3368 0.7283 'International Tables Vol C Tables 4.2.6.8 and 6.1.1.4'
Au Au -2.0133 8.8022 'International Tables Vol C Tables 4.2.6.8 and 6.1.1.4'

loop_
_geom_angle_atom_site_label_1
_geom_angle_atom_site_label_2
_geom_angle_atom_site_label_3
_geom_angle
B2_1 Au1_1 B1_1 128.6(3)
B2_1 Au1_1 Mn1_1 148.8(2)
B1_1 Au1_1 Mn1_1 45.1(2)
B2_1 Au1_1 Mn2_1 45.2(2)
B1_1 Au1_1 Mn2_1 149.1(2)
Mn1_1 Au1_1 Mn2_1 159.92(3)
C2_1 Mn1_1 C1_1 88.5(3)
C2_1 Mn1_1 B1_1 76.9(3)
C1_1 Mn1_1 B1_1 112.4(3)
C2_1 Mn1_1 Au1_1 114.7(2)
C1_1 Mn1_1 Au1_1 74.7(2)
B1_1 Mn1_1 Au1_1 55.1(2)
Mn1_1 B1_1 Au1_1 79.9(3)
O1_1 C1_1 Mn1_1 175.9(6)
O2_1 C2_1 Mn1_1 177.4(6)
C4_1 Mn2_1 C3_1 87.6(3)
C4_1 Mn2_1 B2_1 78.3(4)
C3_1 Mn2_1 B2_1 112.5(3)
O3_1 C3_1 Mn2_1 174.8(6)
O4_1 C4_1 Mn2_1 178.5(8)
Mn2_1 B2_1 Au1_1 79.9(3)
C5_2 C1_2 C2_2 107.9(6)
C5_2 C1_2 H1_2 126.0
C2_2 C1_2 H1_2 126.0
C1_2 C2_2 C3_2 107.9(6)
C1_2 C2_2 H2_2 126.0
C3_2 C2_2 H2_2 126.0
C4_2 C3_2 C2_2 107.5(6)
C4_2 C3_2 H3_2 126.3
C2_2 C3_2 H3_2 126.3
C5_2 C4_2 C3_2 108.3(6)
C5_2 C4_2 H4_2 125.8
C3_2 C4_2 H4_2 125.8
C4_2 C5_2 C1_2 108.4(6)
C4_2 C5_2 H5_2 125.8
C1_2 C5_2 H5_2 125.8
C3_3 C1_3 C4_3 109.2(5)
C3_3 C1_3 C2_3 109.2(5)
C4_3 C1_3 C2_3 109.5(6)
C1_3 C2_3 H2A_3 109.5
C1_3 C2_3 H2B_3 109.5
H2A_3 C2_3 H2B_3 109.5
C1_3 C2_3 H2C_3 109.5
H2A_3 C2_3 H2C_3 109.5
H2B_3 C2_3 H2C_3 109.5
C1_3 C3_3 H3A_3 109.5
C1_3 C3_3 H3B_3 109.5
H3A_3 C3_3 H3B_3 109.5
C1_3 C3_3 H3C_3 109.5
H3A_3 C3_3 H3C_3 109.5
H3B_3 C3_3 H3C_3 109.5
C1_3 C4_3 H4A_3 109.5
C1_3 C4_3 H4B_3 109.5
H4A_3 C4_3 H4B_3 109.5
C1_3 C4_3 H4C_3 109.5
H4A_3 C4_3 H4C_3 109.5
H4B_3 C4_3 H4C_3 109.5
C5_4 C1_4 C2_4 108.0
C5_4 C1_4 H1_4 126.0
C2_4 C1_4 H1_4 126.0
C3_4 C2_4 C1_4 108.0
C3_4 C2_4 H2_4 126.0
C1_4 C2_4 H2_4 126.0
C2_4 C3_4 C4_4 108.0
C2_4 C3_4 H3_4 126.0
C4_4 C3_4 H3_4 126.0
C5_4 C4_4 C3_4 108.0
C5_4 C4_4 H4_4 126.0
C3_4 C4_4 H4_4 126.0
C4_4 C5_4 C1_4 108.0
C4_4 C5_4 H5_4 126.0
C1_4 C5_4 H5_4 126.0
C2_104 C1_104 C5_104 108.0
C2_104 C1_104 H1_104 126.0
C5_104 C1_104 H1_104 126.0
C1_104 C2_104 C3_104 108.0
C1_104 C2_104 H2_104 126.0
C3_104 C2_104 H2_104 126.0
C4_104 C3_104 C2_104 108.0
C4_104 C3_104 H3_104 126.0
C2_104 C3_104 H3_104 126.0
C3_104 C4_104 C5_104 108.0
C3_104 C4_104 H4_104 126.0
C5_104 C4_104 H4_104 126.0
C4_104 C5_104 C1_104 108.0
C4_104 C5_104 H5_104 126.0
C1_104 C5_104 H5_104 126.0
C4_5 C1_5 C2_5 109.7(6)
C4_5 C1_5 C3_5 109.1(6)
C2_5 C1_5 C3_5 108.5(6)
C1_5 C2_5 H2A_5 109.5
C1_5 C2_5 H2B_5 109.5
H2A_5 C2_5 H2B_5 109.5
C1_5 C2_5 H2C_5 109.5
H2A_5 C2_5 H2C_5 109.5
H2B_5 C2_5 H2C_5 109.5
C1_5 C3_5 H3A_5 109.5
C1_5 C3_5 H3B_5 109.5
H3A_5 C3_5 H3B_5 109.5
C1_5 C3_5 H3C_5 109.5
H3A_5 C3_5 H3C_5 109.5
H3B_5 C3_5 H3C_5 109.5
C1_5 C4_5 H4A_5 109.5
C1_5 C4_5 H4B_5 109.5
H4A_5 C4_5 H4B_5 109.5
C1_5 C4_5 H4C_5 109.5
H4A_5 C4_5 H4C_5 109.5
H4B_5 C4_5 H4C_5 109.5
C2_6 Mn1_6 C1_6 90.3(3)
O1_6 C1_6 Mn1_6 178.3(6)
O2_6 C2_6 Mn1_6 175.9(7)
C5_7 C1_7 C2_7 109.3(10)
C5_7 C1_7 H1_7 125.4
C2_7 C1_7 H1_7 125.4
C3_7 C2_7 C1_7 107.9(11)
C3_7 C2_7 H2_7 126.0
C1_7 C2_7 H2_7 126.0
C4_7 C3_7 C2_7 109.2(11)
C4_7 C3_7 H3_7 125.4
C2_7 C3_7 H3_7 125.4
C3_7 C4_7 C5_7 107.7(11)
C3_7 C4_7 H4_7 126.2
C5_7 C4_7 H4_7 126.2
C1_7 C5_7 C4_7 105.9(10)
C1_7 C5_7 H5_7 127.0
C4_7 C5_7 H5_7 127.0
C5_107 C1_107 C2_107 111(3)
C5_107 C1_107 H1_107 124.7
C2_107 C1_107 H1_107 124.7
C1_107 C2_107 C3_107 104(2)
C1_107 C2_107 H2_107 127.8
C3_107 C2_107 H2_107 127.8
C4_107 C3_107 C2_107 108(2)
C4_107 C3_107 H3_107 125.9
C2_107 C3_107 H3_107 125.9
C3_107 C4_107 C5_107 108(3)
C3_107 C4_107 H4_107 126.0
C5_107 C4_107 H4_107 126.0
C1_107 C5_107 C4_107 109(3)
C1_107 C5_107 H5_107 125.6
C4_107 C5_107 H5_107 125.6
C3_8 C1_8 C2_8 110.4(6)
C3_8 C1_8 C4_8 108.5(6)
C2_8 C1_8 C4_8 108.4(6)
C3_8 C1_8 B1_8 108.8(5)
C2_8 C1_8 B1_8 109.6(5)
C4_8 C1_8 B1_8 111.2(5)
C1_8 C2_8 H2A_8 109.5
C1_8 C2_8 H2B_8 109.5
H2A_8 C2_8 H2B_8 109.5
C1_8 C2_8 H2C_8 109.5
H2A_8 C2_8 H2C_8 109.5
H2B_8 C2_8 H2C_8 109.5
C1_8 C3_8 H3A_8 109.5
C1_8 C3_8 H3B_8 109.5
H3A_8 C3_8 H3B_8 109.5
C1_8 C3_8 H3C_8 109.5
H3A_8 C3_8 H3C_8 109.5
H3B_8 C3_8 H3C_8 109.5
C1_8 C4_8 H4A_8 109.5
C1_8 C4_8 H4B_8 109.5
H4A_8 C4_8 H4B_8 109.5
C1_8 C4_8 H4C_8 109.5
H4A_8 C4_8 H4C_8 109.5
H4B_8 C4_8 H4C_8 109.5
Mn2_106 Au1_106 C3_106 41.31(18)
C4_106 Mn2_106 C3_106 87.6(4)
C4_106 Mn2_106 Au1_106 114.7(3)
C3_106 Mn2_106 Au1_106 72.7(3)
O3_106 C3_106 Mn2_106 178.2(8)
O3_106 C3_106 Au1_106 114.1(6)
Mn2_106 C3_106 Au1_106 65.9(2)
O4_106 C4_106 Mn2_106 173.5(7)
C2_109 C1_109 C5_109 108.0
C2_109 C1_109 H1_109 126.0
C5_109 C1_109 H1_109 126.0
C1_109 C2_109 C3_109 108.0
C1_109 C2_109 H2_109 126.0
C3_109 C2_109 H2_109 126.0
C4_109 C3_109 C2_109 108.0
C4_109 C3_109 H3_109 126.0
C2_109 C3_109 H3_109 126.0
C5_109 C4_109 C3_109 108.0
C5_109 C4_109 H4_109 126.0
C3_109 C4_109 H4_109 126.0
C4_109 C5_109 C1_109 108.0
C4_109 C5_109 H5_109 126.0
C1_109 C5_109 H5_109 126.0
C3_110 C1_110 C4_110 109.4(7)
C3_110 C1_110 B1_110 111.7(6)
C4_110 C1_110 B1_110 109.2(5)
C3_110 C1_110 C2_110 110.6(7)
C4_110 C1_110 C2_110 108.8(6)
B1_110 C1_110 C2_110 107.1(6)
C1_110 C2_110 H2A_110 109.5
C1_110 C2_110 H2B_110 109.5
H2A_110 C2_110 H2B_110 109.5
C1_110 C2_110 H2C_110 109.5
H2A_110 C2_110 H2C_110 109.5
H2B_110 C2_110 H2C_110 109.5
C1_110 C3_110 H3A_110 109.5
C1_110 C3_110 H3B_110 109.5
H3A_110 C3_110 H3B_110 109.5
C1_110 C3_110 H3C_110 109.5
H3A_110 C3_110 H3C_110 109.5
H3B_110 C3_110 H3C_110 109.5
C1_110 C4_110 H4A_110 109.5
C1_110 C4_110 H4B_110 109.5
H4A_110 C4_110 H4B_110 109.5
C1_110 C4_110 H4C_110 109.5
H4A_110 C4_110 H4C_110 109.5
H4B_110 C4_110 H4C_110 109.5
C4_206 Mn2_206 C3_206 88.4
C4_206 Mn2_206 Au1_206 114.4
C3_206 Mn2_206 Au1_206 74.7
O3_206 C3_206 Mn2_206 175.8
O4_206 C4_206 Mn2_206 176.9
C5_209 C1_209 C2_209 107.9
C5_209 C1_209 H1_209 126.1
C2_209 C1_209 H1_209 126.1
C3_209 C2_209 C1_209 107.7
C3_209 C2_209 H2_209 126.1
C1_209 C2_209 H2_209 126.1
C2_209 C3_209 C4_209 108.2
C2_209 C3_209 H3_209 125.9
C4_209 C3_209 H3_209 125.9
C5_209 C4_209 C3_209 108.0
C5_209 C4_209 H4_209 126.0
C3_209 C4_209 H4_209 126.0
C4_209 C5_209 C1_209 108.2
C4_209 C5_209 H5_209 125.9
C1_209 C5_209 H5_209 125.9
C3_210 C1_210 C2_210 109.0
C3_210 C1_210 C4_210 109.2
C2_210 C1_210 C4_210 109.6
C3_210 C1_210 B1_210 109.6
C2_210 C1_210 B1_210 107.2
C4_210 C1_210 B1_210 112.2
C1_210 C2_210 H2A_210 109.5
C1_210 C2_210 H2B_210 109.5
H2A_210 C2_210 H2B_210 109.5
C1_210 C2_210 H2C_210 109.5
H2A_210 C2_210 H2C_210 109.5
H2B_210 C2_210 H2C_210 109.5
C1_210 C3_210 H3A_210 109.5
C1_210 C3_210 H3B_210 109.5
H3A_210 C3_210 H3B_210 109.5
C1_210 C3_210 H3C_210 109.5
H3A_210 C3_210 H3C_210 109.5
H3B_210 C3_210 H3C_210 109.5
C1_210 C4_210 H4A_210 109.5
C1_210 C4_210 H4B_210 109.5
H4A_210 C4_210 H4B_210 109.5
C1_210 C4_210 H4C_210 109.5
H4A_210 C4_210 H4C_210 109.5
H4B_210 C4_210 H4C_210 109.5
C2_11 C1_11 C6_11 116.0(6)
C2_11 C1_11 B1 122.8(5)
C6_11 C1_11 B1 120.9(5)
C3_11 C2_11 C1_11 122.1(6)
C3_11 C2_11 H2_11 118.9
C1_11 C2_11 H2_11 118.9
C2_11 C3_11 C4_11 121.3(6)
C2_11 C3_11 Cl7_11 119.9(5)
C4_11 C3_11 Cl7_11 118.8(5)
C5_11 C4_11 C3_11 117.2(6)
C5_11 C4_11 H4_11 121.4
C3_11 C4_11 H4_11 121.4
C4_11 C5_11 C6_11 122.4(6)
C4_11 C5_11 Cl8_11 118.1(5)
C6_11 C5_11 Cl8_11 119.5(5)
C5_11 C6_11 C1_11 120.9(6)
C5_11 C6_11 H6_11 119.5
C1_11 C6_11 H6_11 119.5
C2_12 C1_12 C6_12 116.5(5)
C2_12 C1_12 B1 118.5(5)
C6_12 C1_12 B1 125.0(5)
C3_12 C2_12 C1_12 121.6(6)
C3_12 C2_12 H2_12 119.2
C1_12 C2_12 H2_12 119.2
C4_12 C3_12 C2_12 122.3(6)
C4_12 C3_12 Cl7_12 119.5(5)
C2_12 C3_12 Cl7_12 118.0(5)
C3_12 C4_12 C5_12 116.0(6)
C3_12 C4_12 H4_12 122.0
C5_12 C4_12 H4_12 122.0
C6_12 C5_12 C4_12 122.8(6)
C6_12 C5_12 Cl8_12 119.6(5)
C4_12 C5_12 Cl8_12 117.6(5)
C5_12 C6_12 C1_12 120.7(6)
C5_12 C6_12 H6_12 119.6
C1_12 C6_12 H6_12 119.6
C6_13 C1_13 C2_13 116.7(5)
C6_13 C1_13 B1 121.7(5)
C2_13 C1_13 B1 121.5(5)
C3_13 C2_13 C1_13 120.5(5)
C3_13 C2_13 H2_13 119.8
C1_13 C2_13 H2_13 119.8
C4_13 C3_13 C2_13 122.7(5)
C4_13 C3_13 Cl7_13 118.2(4)
C2_13 C3_13 Cl7_13 119.1(5)
C3_13 C4_13 C5_13 116.7(5)
C3_13 C4_13 H4_13 121.7
C5_13 C4_13 H4_13 121.7
C4_13 C5_13 C6_13 122.2(5)
C4_13 C5_13 Cl8_13 118.3(4)
C6_13 C5_13 Cl8_13 119.5(5)
C5_13 C6_13 C1_13 121.2(5)
C5_13 C6_13 H6_13 119.4
C1_13 C6_13 H6_13 119.4
C6_14 C1_14 C2_14 117.0(6)
C6_14 C1_14 B1 122.5(5)
C2_14 C1_14 B1 120.3(5)
C3_14 C2_14 C1_14 121.5(6)
C3_14 C2_14 H2_14 119.3
C1_14 C2_14 H2_14 119.3
C4_14 C3_14 C2_14 121.5(6)
C4_14 C3_14 Cl7_14 118.7(5)
C2_14 C3_14 Cl7_14 119.7(5)
C3_14 C4_14 C5_14 117.7(6)
C3_14 C4_14 H4_14 121.1
C5_14 C4_14 H4_14 121.1
C4_14 C5_14 C6_14 121.9(6)
C4_14 C5_14 Cl8_14 118.2(5)
C6_14 C5_14 Cl8_14 119.9(6)
C1_14 C6_14 C5_14 120.3(6)
C1_14 C6_14 H6_14 119.9
C5_14 C6_14 H6_14 119.9
C6_15 C1_15 C2_15 116.7(5)
C6_15 C1_15 B2 123.3(5)
C2_15 C1_15 B2 119.8(5)
C3_15 C2_15 C1_15 120.4(6)
C3_15 C2_15 H2_15 119.8
C1_15 C2_15 H2_15 119.8
C4_15 C3_15 C2_15 123.5(5)
C4_15 C3_15 Cl7_15 117.7(4)
C2_15 C3_15 Cl7_15 118.8(5)
C3_15 C4_15 C5_15 116.5(5)
C3_15 C4_15 H4_15 121.8
C5_15 C4_15 H4_15 121.8
C4_15 C5_15 C6_15 122.1(6)
C4_15 C5_15 Cl8_15 118.1(5)
C6_15 C5_15 Cl8_15 119.9(5)
C5_15 C6_15 C1_15 120.9(5)
C5_15 C6_15 H6_15 119.6
C1_15 C6_15 H6_15 119.6
C2_16 C1_16 C6_16 115.7(5)
C2_16 C1_16 B2 121.5(5)
C6_16 C1_16 B2 122.5(5)
C3_16 C2_16 C1_16 121.8(6)
C3_16 C2_16 H2_16 119.1
C1_16 C2_16 H2_16 119.1
C4_16 C3_16 C2_16 122.3(6)
C4_16 C3_16 Cl7_16 118.6(5)
C2_16 C3_16 Cl7_16 119.1(5)
C3_16 C4_16 C5_16 116.6(5)
C3_16 C4_16 H4_16 121.7
C5_16 C4_16 H4_16 121.7
C6_16 C5_16 C4_16 122.3(6)
C6_16 C5_16 Cl8_16 119.9(5)
C4_16 C5_16 Cl8_16 117.8(5)
C5_16 C6_16 C1_16 121.3(6)
C5_16 C6_16 H6_16 119.4
C1_16 C6_16 H6_16 119.4
C2_17 C1_17 C6_17 115.8(5)
C2_17 C1_17 B2 122.4(5)
C6_17 C1_17 B2 121.4(5)
C3_17 C2_17 C1_17 121.8(5)
C3_17 C2_17 H2_17 119.1
C1_17 C2_17 H2_17 119.1
C4_17 C3_17 C2_17 122.2(5)
C4_17 C3_17 Cl7_17 118.1(4)
C2_17 C3_17 Cl7_17 119.7(4)
C5_17 C4_17 C3_17 116.1(5)
C5_17 C4_17 H4_17 122.0
C3_17 C4_17 H4_17 122.0
C4_17 C5_17 C6_17 123.1(5)
C4_17 C5_17 Cl8_17 117.8(4)
C6_17 C5_17 Cl8_17 119.1(4)
C5_17 C6_17 C1_17 121.0(5)
C5_17 C6_17 H6_17 119.5
C1_17 C6_17 H6_17 119.5
C2_18 C1_18 C6_18 115.1(6)
C2_18 C1_18 B2 124.4(5)
C6_18 C1_18 B2 120.3(5)
C3_18 C2_18 C1_18 121.9(6)
C3_18 C2_18 H2_18 119.0
C1_18 C2_18 H2_18 119.0
C4_18 C3_18 C2_18 122.5(6)
C4_18 C3_18 Cl7_18 117.4(5)
C2_18 C3_18 Cl7_18 120.1(5)
C3_18 C4_18 C5_18 116.3(6)
C3_18 C4_18 H4_18 121.9
C5_18 C4_18 H4_18 121.9
C6_18 C5_18 C4_18 122.3(6)
C6_18 C5_18 Cl8_18 119.8(5)
C4_18 C5_18 Cl8_18 117.8(5)
C5_18 C6_18 C1_18 121.9(6)
C5_18 C6_18 H6_18 119.0
C1_18 C6_18 H6_18 119.0

loop_
_geom_bond_atom_site_label_1
_geom_bond_atom_site_label_2
_geom_bond_distance
Au1_1 B2_1 2.177(8)
Au1_1 B1_1 2.181(7)
Au1_1 Mn1_1 2.6190(12)
Au1_1 Mn2_1 2.6213(13)
Mn1_1 C2_1 1.799(7)
Mn1_1 C1_1 1.826(6)
Mn1_1 B1_1 1.884(8)
C1_1 O1_1 1.141(7)
C2_1 O2_1 1.139(7)
Mn2_1 C4_1 1.796(9)
Mn2_1 C3_1 1.814(8)
Mn2_1 B2_1 1.889(8)
C3_1 O3_1 1.136(8)
C4_1 O4_1 1.160(10)
C1_2 C5_2 1.404(10)
C1_2 C2_2 1.409(10)
C1_2 H1_2 0.9500
C2_2 C3_2 1.414(10)
C2_2 H2_2 0.9500
C3_2 C4_2 1.412(10)
C3_2 H3_2 0.9500
C4_2 C5_2 1.396(10)
C4_2 H4_2 0.9500
C5_2 H5_2 0.9500
C1_3 C3_3 1.542(9)
C1_3 C4_3 1.542(9)
C1_3 C2_3 1.552(9)
C2_3 H2A_3 0.9800
C2_3 H2B_3 0.9800
C2_3 H2C_3 0.9800
C3_3 H3A_3 0.9800
C3_3 H3B_3 0.9800
C3_3 H3C_3 0.9800
C4_3 H4A_3 0.9800
C4_3 H4B_3 0.9800
C4_3 H4C_3 0.9800
C1_4 C5_4 1.4200
C1_4 C2_4 1.4200
C1_4 H1_4 0.9500
C2_4 C3_4 1.4200
C2_4 H2_4 0.9500
C3_4 C4_4 1.4200
C3_4 H3_4 0.9500
C4_4 C5_4 1.4200
C4_4 H4_4 0.9500
C5_4 H5_4 0.9500
C1_104 C2_104 1.4200
C1_104 C5_104 1.4200
C1_104 H1_104 0.9500
C2_104 C3_104 1.4200
C2_104 H2_104 0.9500
C3_104 C4_104 1.4200
C3_104 H3_104 0.9500
C4_104 C5_104 1.4200
C4_104 H4_104 0.9500
C5_104 H5_104 0.9500
C1_5 C4_5 1.533(10)
C1_5 C2_5 1.542(10)
C1_5 C3_5 1.545(10)
C2_5 H2A_5 0.9800
C2_5 H2B_5 0.9800
C2_5 H2C_5 0.9800
C3_5 H3A_5 0.9800
C3_5 H3B_5 0.9800
C3_5 H3C_5 0.9800
C4_5 H4A_5 0.9800
C4_5 H4B_5 0.9800
C4_5 H4C_5 0.9800
Mn1_6 C2_6 1.781(8)
Mn1_6 C1_6 1.820(7)
C1_6 O1_6 1.143(8)
C2_6 O2_6 1.149(8)
C1_7 C5_7 1.391(17)
C1_7 C2_7 1.424(15)
C1_7 H1_7 0.9500
C2_7 C3_7 1.406(15)
C2_7 H2_7 0.9500
C3_7 C4_7 1.381(19)
C3_7 H3_7 0.9500
C4_7 C5_7 1.487(17)
C4_7 H4_7 0.9500
C5_7 H5_7 0.9500
C1_107 C5_107 1.29(5)
C1_107 C2_107 1.46(4)
C1_107 H1_107 0.9500
C2_107 C3_107 1.47(4)
C2_107 H2_107 0.9500
C3_107 C4_107 1.35(4)
C3_107 H3_107 0.9500
C4_107 C5_107 1.47(4)
C4_107 H4_107 0.9500
C5_107 H5_107 0.9500
B1_8 C1_8 1.555(9)
C1_8 C3_8 1.536(9)
C1_8 C2_8 1.540(9)
C1_8 C4_8 1.541(9)
C2_8 H2A_8 0.9800
C2_8 H2B_8 0.9800
C2_8 H2C_8 0.9800
C3_8 H3A_8 0.9800
C3_8 H3B_8 0.9800
C3_8 H3C_8 0.9800
C4_8 H4A_8 0.9800
C4_8 H4B_8 0.9800
C4_8 H4C_8 0.9800
Au1_106 Mn2_106 2.5874(15)
Au1_106 C3_106 2.706(8)
Mn2_106 C4_106 1.802(8)
Mn2_106 C3_106 1.870(8)
C3_106 O3_106 1.127(9)
C4_106 O4_106 1.156(9)
C1_109 C2_109 1.4200
C1_109 C5_109 1.4200
C1_109 H1_109 0.9500
C2_109 C3_109 1.4200
C2_109 H2_109 0.9500
C3_109 C4_109 1.4200
C3_109 H3_109 0.9500
C4_109 C5_109 1.4200
C4_109 H4_109 0.9500
C5_109 H5_109 0.9500
B1_110 C1_110 1.549(2)
C1_110 C3_110 1.492(11)
C1_110 C4_110 1.539(10)
C1_110 C2_110 1.579(11)
C2_110 H2A_110 0.9800
C2_110 H2B_110 0.9800
C2_110 H2C_110 0.9800
C3_110 H3A_110 0.9800
C3_110 H3B_110 0.9800
C3_110 H3C_110 0.9800
C4_110 H4A_110 0.9800
C4_110 H4B_110 0.9800
C4_110 H4C_110 0.9800
Au1_206 Mn2_206 2.6191
Mn2_206 C4_206 1.7996
Mn2_206 C3_206 1.8269
C3_206 O3_206 1.1391
C4_206 O4_206 1.1391
C1_209 C5_209 1.4067
C1_209 C2_209 1.4196
C1_209 H1_209 0.9500
C2_209 C3_209 1.4017
C2_209 H2_209 0.9500
C3_209 C4_209 1.4141
C3_209 H3_209 0.9500
C4_209 C5_209 1.4008
C4_209 H4_209 0.9500
C5_209 H5_209 0.9500
B1_210 C1_210 1.5530
C1_210 C3_210 1.5454
C1_210 C2_210 1.5505
C1_210 C4_210 1.5510
C2_210 H2A_210 0.9800
C2_210 H2B_210 0.9800
C2_210 H2C_210 0.9800
C3_210 H3A_210 0.9800
C3_210 H3B_210 0.9800
C3_210 H3C_210 0.9800
C4_210 H4A_210 0.9800
C4_210 H4B_210 0.9800
C4_210 H4C_210 0.9800
B1 C1_11 1.638(9)
B1 C1_12 1.641(8)
B1 C1_14 1.643(9)
B1 C1_13 1.643(8)
C1_11 C2_11 1.394(8)
C1_11 C6_11 1.404(8)
C2_11 C3_11 1.373(9)
C2_11 H2_11 0.9500
C3_11 C4_11 1.386(9)
C3_11 Cl7_11 1.749(6)
C4_11 C5_11 1.368(9)
C4_11 H4_11 0.9500
C5_11 C6_11 1.380(9)
C5_11 Cl8_11 1.750(6)
C6_11 H6_11 0.9500
C1_12 C2_12 1.389(8)
C1_12 C6_12 1.399(8)
C2_12 C3_12 1.380(8)
C2_12 H2_12 0.9500
C3_12 C4_12 1.376(9)
C3_12 Cl7_12 1.747(7)
C4_12 C5_12 1.385(10)
C4_12 H4_12 0.9500
C5_12 C6_12 1.379(9)
C5_12 Cl8_12 1.744(6)
C6_12 H6_12 0.9500
C1_13 C6_13 1.395(8)
C1_13 C2_13 1.411(8)
C2_13 C3_13 1.383(8)
C2_13 H2_13 0.9500
C3_13 C4_13 1.377(8)
C3_13 Cl7_13 1.754(6)
C4_13 C5_13 1.383(8)
C4_13 H4_13 0.9500
C5_13 C6_13 1.383(8)
C5_13 Cl8_13 1.748(6)
C6_13 H6_13 0.9500
C1_14 C6_14 1.387(9)
C1_14 C2_14 1.404(9)
C2_14 C3_14 1.377(9)
C2_14 H2_14 0.9500
C3_14 C4_14 1.363(10)
C3_14 Cl7_14 1.754(7)
C4_14 C5_14 1.382(10)
C4_14 H4_14 0.9500
C5_14 C6_14 1.393(9)
C5_14 Cl8_14 1.743(7)
C6_14 H6_14 0.9500
B2 C1_16 1.640(8)
B2 C1_17 1.640(8)
B2 C1_15 1.640(8)
B2 C1_18 1.652(10)
C1_15 C6_15 1.402(8)
C1_15 C2_15 1.406(8)
C2_15 C3_15 1.382(8)
C2_15 H2_15 0.9500
C3_15 C4_15 1.374(9)
C3_15 Cl7_15 1.755(6)
C4_15 C5_15 1.381(8)
C4_15 H4_15 0.9500
C5_15 C6_15 1.398(8)
C5_15 Cl8_15 1.740(6)
C6_15 H6_15 0.9500
C1_16 C2_16 1.397(8)
C1_16 C6_16 1.411(9)
C2_16 C3_16 1.384(8)
C2_16 H2_16 0.9500
C3_16 C4_16 1.376(9)
C3_16 Cl7_16 1.754(6)
C4_16 C5_16 1.384(9)
C4_16 H4_16 0.9500
C5_16 C6_16 1.381(8)
C5_16 Cl8_16 1.746(7)
C6_16 H6_16 0.9500
C1_17 C2_17 1.392(8)
C1_17 C6_17 1.403(8)
C2_17 C3_17 1.381(8)
C2_17 H2_17 0.9500
C3_17 C4_17 1.381(8)
C3_17 Cl7_17 1.746(5)
C4_17 C5_17 1.371(8)
C4_17 H4_17 0.9500
C5_17 C6_17 1.377(8)
C5_17 Cl8_17 1.755(5)
C6_17 H6_17 0.9500
C1_18 C2_18 1.403(8)
C1_18 C6_18 1.408(8)
C2_18 C3_18 1.375(9)
C2_18 H2_18 0.9500
C3_18 C4_18 1.375(9)
C3_18 Cl7_18 1.748(6)
C4_18 C5_18 1.387(9)
C4_18 H4_18 0.9500
C5_18 C6_18 1.368(9)
C5_18 Cl8_18 1.760(6)
C6_18 H6_18 0.9500

loop_
_geom_torsion_atom_site_label_1
_geom_torsion_atom_site_label_2
_geom_torsion_atom_site_label_3
_geom_torsion_atom_site_label_4
_geom_torsion
C2_1 Mn1_1 B1_1 Au1_1 -133.3(3)
C1_1 Mn1_1 B1_1 Au1_1 -50.5(3)
C4_1 Mn2_1 B2_1 Au1_1 -132.7(3)
C3_1 Mn2_1 B2_1 Au1_1 -50.3(3)
C5_2 C1_2 C2_2 C3_2 -0.2(7)
C1_2 C2_2 C3_2 C4_2 0.6(8)
C2_2 C3_2 C4_2 C5_2 -0.8(8)
C3_2 C4_2 C5_2 C1_2 0.6(8)
C2_2 C1_2 C5_2 C4_2 -0.3(8)
C5_4 C1_4 C2_4 C3_4 0.0
C1_4 C2_4 C3_4 C4_4 0.0
C2_4 C3_4 C4_4 C5_4 0.0
C3_4 C4_4 C5_4 C1_4 0.0
C2_4 C1_4 C5_4 C4_4 0.0
C5_104 C1_104 C2_104 C3_104 0.0
C1_104 C2_104 C3_104 C4_104 0.0
C2_104 C3_104 C4_104 C5_104 0.0
C3_104 C4_104 C5_104 C1_104 0.0
C2_104 C1_104 C5_104 C4_104 0.0
C5_7 C1_7 C2_7 C3_7 0.5(13)
C1_7 C2_7 C3_7 C4_7 -1.2(14)
C2_7 C3_7 C4_7 C5_7 1.4(14)
C2_7 C1_7 C5_7 C4_7 0.4(12)
C3_7 C4_7 C5_7 C1_7 -1.1(13)
C5_107 C1_107 C2_107 C3_107 2(3)
C1_107 C2_107 C3_107 C4_107 -1(3)
C2_107 C3_107 C4_107 C5_107 0(3)
C2_107 C1_107 C5_107 C4_107 -1(4)
C3_107 C4_107 C5_107 C1_107 1(4)
C4_106 Mn2_106 C3_106 Au1_106 116.8(3)
C5_109 C1_109 C2_109 C3_109 0.0
C1_109 C2_109 C3_109 C4_109 0.0
C2_109 C3_109 C4_109 C5_109 0.0
C3_109 C4_109 C5_109 C1_109 0.0
C2_109 C1_109 C5_109 C4_109 0.0
C5_209 C1_209 C2_209 C3_209 0.8
C1_209 C2_209 C3_209 C4_209 -1.0
C2_209 C3_209 C4_209 C5_209 0.8
C3_209 C4_209 C5_209 C1_209 -0.3
C2_209 C1_209 C5_209 C4_209 -0.3
C6_11 C1_11 C2_11 C3_11 -2.2(8)
B1 C1_11 C2_11 C3_11 -175.9(5)
C1_11 C2_11 C3_11 C4_11 1.6(9)
C1_11 C2_11 C3_11 Cl7_11 -179.0(5)
C2_11 C3_11 C4_11 C5_11 0.5(9)
Cl7_11 C3_11 C4_11 C5_11 -178.9(4)
C3_11 C4_11 C5_11 C6_11 -1.8(9)
C3_11 C4_11 C5_11 Cl8_11 178.7(4)
C4_11 C5_11 C6_11 C1_11 1.1(9)
Cl8_11 C5_11 C6_11 C1_11 -179.3(4)
C2_11 C1_11 C6_11 C5_11 0.9(8)
B1 C1_11 C6_11 C5_11 174.7(5)
C6_12 C1_12 C2_12 C3_12 -1.4(9)
B1 C1_12 C2_12 C3_12 175.6(6)
C1_12 C2_12 C3_12 C4_12 2.0(10)
C1_12 C2_12 C3_12 Cl7_12 177.9(5)
C2_12 C3_12 C4_12 C5_12 -0.6(11)
Cl7_12 C3_12 C4_12 C5_12 -176.4(6)
C3_12 C4_12 C5_12 C6_12 -1.4(11)
C3_12 C4_12 C5_12 Cl8_12 177.2(6)
C4_12 C5_12 C6_12 C1_12 2.0(11)
Cl8_12 C5_12 C6_12 C1_12 -176.5(5)
C2_12 C1_12 C6_12 C5_12 -0.6(10)
B1 C1_12 C6_12 C5_12 -177.3(6)
C6_13 C1_13 C2_13 C3_13 2.1(8)
B1 C1_13 C2_13 C3_13 177.6(5)
C1_13 C2_13 C3_13 C4_13 -1.2(9)
C1_13 C2_13 C3_13 Cl7_13 177.4(4)
C2_13 C3_13 C4_13 C5_13 -0.2(9)
Cl7_13 C3_13 C4_13 C5_13 -178.8(4)
C3_13 C4_13 C5_13 C6_13 0.6(9)
C3_13 C4_13 C5_13 Cl8_13 -179.9(5)
C4_13 C5_13 C6_13 C1_13 0.4(9)
Cl8_13 C5_13 C6_13 C1_13 -179.0(5)
C2_13 C1_13 C6_13 C5_13 -1.8(9)
B1 C1_13 C6_13 C5_13 -177.2(6)
C6_14 C1_14 C2_14 C3_14 -0.2(9)
B1 C1_14 C2_14 C3_14 -175.6(5)
C1_14 C2_14 C3_14 C4_14 -0.9(10)
C1_14 C2_14 C3_14 Cl7_14 -179.3(5)
C2_14 C3_14 C4_14 C5_14 1.0(10)
Cl7_14 C3_14 C4_14 C5_14 179.4(5)
C3_14 C4_14 C5_14 C6_14 0.0(10)
C3_14 C4_14 C5_14 Cl8_14 -178.8(5)
C2_14 C1_14 C6_14 C5_14 1.0(9)
B1 C1_14 C6_14 C5_14 176.4(6)
C4_14 C5_14 C6_14 C1_14 -1.0(10)
Cl8_14 C5_14 C6_14 C1_14 177.8(5)
C6_15 C1_15 C2_15 C3_15 -0.3(8)
B2 C1_15 C2_15 C3_15 -175.5(5)
C1_15 C2_15 C3_15 C4_15 -1.0(9)
C1_15 C2_15 C3_15 Cl7_15 178.2(4)
C2_15 C3_15 C4_15 C5_15 0.7(9)
Cl7_15 C3_15 C4_15 C5_15 -178.4(4)
C3_15 C4_15 C5_15 C6_15 0.8(9)
C3_15 C4_15 C5_15 Cl8_15 -178.0(4)
C4_15 C5_15 C6_15 C1_15 -2.0(9)
Cl8_15 C5_15 C6_15 C1_15 176.8(4)
C2_15 C1_15 C6_15 C5_15 1.7(8)
B2 C1_15 C6_15 C5_15 176.8(5)
C6_16 C1_16 C2_16 C3_16 0.3(9)
B2 C1_16 C2_16 C3_16 174.8(6)
C1_16 C2_16 C3_16 C4_16 0.7(10)
C1_16 C2_16 C3_16 Cl7_16 -179.1(5)
C2_16 C3_16 C4_16 C5_16 -0.8(10)
Cl7_16 C3_16 C4_16 C5_16 179.1(5)
C3_16 C4_16 C5_16 C6_16 -0.2(10)
C3_16 C4_16 C5_16 Cl8_16 179.1(5)
C4_16 C5_16 C6_16 C1_16 1.2(10)
Cl8_16 C5_16 C6_16 C1_16 -178.0(5)
C2_16 C1_16 C6_16 C5_16 -1.3(8)
B2 C1_16 C6_16 C5_16 -175.6(5)
C6_17 C1_17 C2_17 C3_17 0.5(9)
B2 C1_17 C2_17 C3_17 173.7(5)
C1_17 C2_17 C3_17 C4_17 -0.1(9)
C1_17 C2_17 C3_17 Cl7_17 -177.6(5)
C2_17 C3_17 C4_17 C5_17 -0.6(9)
Cl7_17 C3_17 C4_17 C5_17 176.9(4)
C3_17 C4_17 C5_17 C6_17 0.9(9)
C3_17 C4_17 C5_17 Cl8_17 -178.5(4)
C4_17 C5_17 C6_17 C1_17 -0.5(9)
Cl8_17 C5_17 C6_17 C1_17 178.9(5)
C2_17 C1_17 C6_17 C5_17 -0.2(9)
B2 C1_17 C6_17 C5_17 -173.5(6)
C6_18 C1_18 C2_18 C3_18 0.1(8)
B2 C1_18 C2_18 C3_18 -174.3(5)
C1_18 C2_18 C3_18 C4_18 -1.3(9)
C1_18 C2_18 C3_18 Cl7_18 179.7(4)
C2_18 C3_18 C4_18 C5_18 1.5(9)
Cl7_18 C3_18 C4_18 C5_18 -179.4(4)
C3_18 C4_18 C5_18 C6_18 -0.7(9)
C3_18 C4_18 C5_18 Cl8_18 177.3(4)
C4_18 C5_18 C6_18 C1_18 -0.5(9)
Cl8_18 C5_18 C6_18 C1_18 -178.4(4)
C2_18 C1_18 C6_18 C5_18 0.7(8)
B2 C1_18 C6_18 C5_18 175.4(5)
